data_7125962
loop_
_publ_author_name
'Wang, Wenqing'
'Tan, Gengwen'
'Feng, Rui'
'Fang, Yong'
'Chen, Chao'
'Ruan, Huapeng'
'Zhao, Yue'
'Wang, Xinping'

_publ_section_title
;
 Stable, yet &quot;naked&quot;, azo radical anion ArNNAr<sup>-</sup> and
 dianion ArNNAr<sup>2-</sup> (Ar =
 4-CN-2,6-<sup>i</sup>Pr<sub>2</sub>-C<sub>6</sub>H<sub>2</sub>) with
 selective CO<sub>2</sub> activation.
;
_journal_issue 22
_journal_name_full 'Chemical communications (Cambridge, England)'
_journal_page_first 3285
_journal_page_last 3288
_journal_paper_doi 10.1039/c9cc07382e
_journal_volume 56
_journal_year 2020
_chemical_formula_sum 'C42 H64 K N4 O4'
_chemical_formula_weight 728.07
_space_group_crystal_system monoclinic
_space_group_IT_number 15
_space_group_name_Hall '-C 2yc'
_space_group_name_H-M_alt 'C 1 2/c 1'
_atom_sites_solution_hydrogens geom
_audit_creation_method SHELXL-2018/3
_audit_update_record
;
2019-10-24 deposited with the CCDC.	2020-02-10 downloaded from the CCDC.
;
_cell_angle_alpha 90
_cell_angle_beta 104.882(4)
_cell_angle_gamma 90
_cell_formula_units_Z 4
_cell_length_a 18.731(4)
_cell_length_b 15.129(3)
_cell_length_c 15.467(3)
_cell_measurement_reflns_used 4397
_cell_measurement_temperature 153(2)
_cell_measurement_theta_max 26.10
_cell_measurement_theta_min 2.40
_cell_volume 4236.0(15)
_computing_cell_refinement 'Bruker SAINT'
_computing_data_collection 'Bruker APEX2'
_computing_data_reduction 'Bruker SAINT'
_computing_molecular_graphics 'Bruker SHELXTL'
_computing_publication_material 'Bruker SHELXTL'
_computing_structure_refinement 'SHELXL-2018/3 (Sheldrick, 2018)'
_computing_structure_solution 'SHELXT 2014/4 (Sheldrick, 2014)'
_diffrn_ambient_temperature 153(2)
_diffrn_measured_fraction_theta_full 0.996
_diffrn_measured_fraction_theta_max 0.996
_diffrn_measurement_device_type 'd8 advance'
_diffrn_measurement_method '\f and \w scans'
_diffrn_radiation_type MoK\a
_diffrn_radiation_wavelength 0.71073
_diffrn_reflns_av_R_equivalents 0.0375
_diffrn_reflns_av_unetI/netI 0.0415
_diffrn_reflns_Laue_measured_fraction_full 0.996
_diffrn_reflns_Laue_measured_fraction_max 0.996
_diffrn_reflns_limit_h_max 20
_diffrn_reflns_limit_h_min -22
_diffrn_reflns_limit_k_max 13
_diffrn_reflns_limit_k_min -17
_diffrn_reflns_limit_l_max 18
_diffrn_reflns_limit_l_min -18
_diffrn_reflns_number 12853
_diffrn_reflns_point_group_measured_fraction_full 0.996
_diffrn_reflns_point_group_measured_fraction_max 0.996
_diffrn_reflns_theta_full 25.010
_diffrn_reflns_theta_max 25.010
_diffrn_reflns_theta_min 2.392
_exptl_absorpt_coefficient_mu 0.168
_exptl_absorpt_correction_T_max 0.9736
_exptl_absorpt_correction_T_min 0.9687
_exptl_absorpt_correction_type multi-scan
_exptl_crystal_colour blue
_exptl_crystal_density_diffrn 1.142
_exptl_crystal_density_method 'not measured'
_exptl_crystal_description block
_exptl_crystal_F_000 1580
_exptl_crystal_size_max 0.190
_exptl_crystal_size_mid 0.170
_exptl_crystal_size_min 0.160
_refine_diff_density_max 0.478
_refine_diff_density_min -0.393
_refine_diff_density_rms 0.049
_refine_ls_extinction_method none
_refine_ls_goodness_of_fit_ref 1.000
_refine_ls_hydrogen_treatment constr
_refine_ls_matrix_type full
_refine_ls_number_parameters 286
_refine_ls_number_reflns 3720
_refine_ls_number_restraints 350
_refine_ls_restrained_S_all 1.014
_refine_ls_R_factor_all 0.1070
_refine_ls_R_factor_gt 0.0770
_refine_ls_shift/su_max 0.001
_refine_ls_shift/su_mean 0.000
_refine_ls_structure_factor_coef Fsqd
_refine_ls_weighting_details 'w=1/[\s^2^(Fo^2^)+(0.0817P)^2^+11.7197P] where P=(Fo^2^+2Fc^2^)/3'
_refine_ls_weighting_scheme calc
_refine_ls_wR_factor_gt 0.1914
_refine_ls_wR_factor_ref 0.2150
_reflns_Friedel_coverage 0.000
_reflns_number_gt 2631
_reflns_number_total 3720
_reflns_threshold_expression 'I > 2\s(I)'
_cod_data_source_file c9cc07382e2.cif
_cod_data_source_block 1_a
_cod_depositor_comments 'Adding full bibliography for 7125960--7125964.cif.'
_cod_original_cell_volume 4236.1(16)
_cod_original_sg_symbol_H-M 'C 2/c'
_cod_database_code 7125962
_shelx_shelxl_version_number 2018/3
_shelx_space_group_comment
;
The symmetry employed for this shelxl refinement is uniquely defined
by the following loop, which should always be used as a source of
symmetry information in preference to the above space-group names.
They are only intended as comments.
;
_shelx_estimated_absorpt_t_min 0.969
_shelx_estimated_absorpt_t_max 0.974

loop_
_space_group_symop_operation_xyz
'x, y, z'
'-x, y, -z+1/2'
'x+1/2, y+1/2, z'
'-x+1/2, y+1/2, -z+1/2'
'-x, -y, -z'
'x, -y, z-1/2'
'-x+1/2, -y+1/2, -z'
'x+1/2, -y+1/2, z-1/2'

loop_
_atom_site_label
_atom_site_type_symbol
_atom_site_fract_x
_atom_site_fract_y
_atom_site_fract_z
_atom_site_U_iso_or_equiv
_atom_site_adp_type
_atom_site_occupancy
_atom_site_site_symmetry_order
_atom_site_calc_flag
_atom_site_refinement_flags_posn
_atom_site_refinement_flags_adp
_atom_site_refinement_flags_occupancy
_atom_site_disorder_assembly
_atom_site_disorder_group
C1 C 0.5260(2) 0.8970(2) 0.4622(2) 0.0572(10) Uani 1 1 d . . . . .
C2 C 0.4728(2) 0.8524(2) 0.3909(2) 0.0526(9) Uani 1 1 d . . . . .
C3 C 0.4917(2) 0.7726(2) 0.3605(2) 0.0530(9) Uani 1 1 d . . . . .
H3A H 0.456557 0.743375 0.314020 0.064 Uiso 1 1 calc R U . . .
C4 C 0.5597(2) 0.7333(2) 0.3947(2) 0.0506(8) Uani 1 1 d . . . . .
C5 C 0.6113(2) 0.7754(2) 0.4641(2) 0.0524(8) Uani 1 1 d . . . . .
H5A H 0.658117 0.748530 0.487837 0.063 Uiso 1 1 calc R U . . .
C6 C 0.5960(2) 0.8547(2) 0.4986(2) 0.0539(9) Uani 1 1 d . . . . .
C7 C 0.6553(3) 0.8966(3) 0.5732(3) 0.0705(11) Uani 1 1 d . . . . .
H7A H 0.629803 0.934894 0.608681 0.085 Uiso 1 1 calc R U . . .
C8 C 0.7013(3) 0.8286(3) 0.6376(3) 0.0994(17) Uani 1 1 d . . . . .
H8A H 0.668386 0.791022 0.661767 0.149 Uiso 1 1 calc R U . . .
H8B H 0.729058 0.791854 0.605389 0.149 Uiso 1 1 calc R U . . .
H8C H 0.735765 0.859375 0.686732 0.149 Uiso 1 1 calc R U . . .
C9 C 0.7044(3) 0.9551(3) 0.5350(4) 0.0890(14) Uani 1 1 d . . . . .
H9A H 0.742316 0.981624 0.583897 0.133 Uiso 1 1 calc R U . . .
H9B H 0.728207 0.919964 0.497076 0.133 Uiso 0.999 1 calc R U P . .
H9C H 0.674765 1.002018 0.499192 0.133 Uiso 1 1 calc R U . . .
C10 C 0.3975(2) 0.8911(2) 0.3455(3) 0.0632(10) Uani 1 1 d . . . . .
H10A H 0.380515 0.926208 0.391264 0.076 Uiso 1 1 calc R U . . .
C11 C 0.3387(2) 0.8214(3) 0.3085(4) 0.0906(15) Uani 1 1 d . . . . .
H11A H 0.291784 0.850666 0.280361 0.136 Uiso 1 1 calc R U . . .
H11B H 0.354195 0.785244 0.264070 0.136 Uiso 1 1 calc R U . . .
H11C H 0.332285 0.783667 0.357484 0.136 Uiso 1 1 calc R U . . .
C12 C 0.4043(2) 0.9543(3) 0.2713(3) 0.0720(11) Uani 1 1 d . . . . .
H12A H 0.355567 0.978917 0.242397 0.108 Uiso 1 1 calc R U . . .
H12B H 0.438192 1.002420 0.296823 0.108 Uiso 1 1 calc R U . . .
H12C H 0.423393 0.922322 0.226898 0.108 Uiso 1 1 calc R U . . .
C13 C 0.5769(2) 0.6501(2) 0.3614(3) 0.0643(11) Uani 1 1 d . . . . .
C14 C 0.3522(3) 0.2956(3) 0.1250(4) 0.0904(14) Uani 1 1 d . . . . .
H14A H 0.323547 0.333274 0.075867 0.109 Uiso 1 1 calc R U . . .
H14B H 0.333997 0.306214 0.178815 0.109 Uiso 1 1 calc R U . . .
C15 C 0.3433(3) 0.2026(4) 0.0993(5) 0.116(2) Uani 1 1 d . . . . .
H15A H 0.319141 0.196751 0.034695 0.140 Uiso 1 1 calc R U . . .
H15B H 0.312792 0.171694 0.133541 0.140 Uiso 1 1 calc R U . . .
C16 C 0.4182(3) 0.1653(3) 0.1202(4) 0.0894(15) Uani 1 1 d . . . . .
H16A H 0.422890 0.120348 0.075449 0.107 Uiso 1 1 calc R U . . .
H16B H 0.431498 0.138130 0.180480 0.107 Uiso 1 1 calc R U . . .
C17 C 0.4645(2) 0.2436(3) 0.1163(3) 0.0774(12) Uani 1 1 d . . . . .
H17A H 0.514358 0.236248 0.157180 0.093 Uiso 1 1 calc R U . . .
H17B H 0.469690 0.252419 0.054746 0.093 Uiso 1 1 calc R U . . .
K1 K 0.500000 0.44381(7) 0.250000 0.0598(4) Uani 1 2 d S T P . .
N1 N 0.5293(4) 0.9763(5) 0.5133(5) 0.0386(11) Uani 0.6 1 d . . P A 1
N2 N 0.5901(2) 0.5832(2) 0.3343(3) 0.0921(13) Uani 1 1 d . . . . .
O1 O 0.42770(15) 0.31602(17) 0.1429(2) 0.0724(8) Uani 1 1 d . . . . .
C18 C 0.3220(4) 0.4745(5) 0.3205(5) 0.1028(18) Uani 0.633(4) 1 d D U P B 1
H18A H 0.282959 0.436051 0.332767 0.123 Uiso 0.633(4) 1 calc R U P B 1
H18B H 0.307406 0.491973 0.256653 0.123 Uiso 0.633(4) 1 calc R U P B 1
C19 C 0.3334(5) 0.5567(5) 0.3811(6) 0.1004(19) Uani 0.633(4) 1 d D U P B 1
H19A H 0.289524 0.567569 0.404226 0.121 Uiso 0.633(4) 1 calc R U P B 1
H19B H 0.342698 0.609747 0.348144 0.121 Uiso 0.633(4) 1 calc R U P B 1
C20 C 0.3981(5) 0.5353(5) 0.4543(5) 0.1082(19) Uani 0.633(4) 1 d D U P B 1
H20A H 0.433834 0.584837 0.464138 0.130 Uiso 0.633(4) 1 calc R U P B 1
H20B H 0.382992 0.525232 0.510310 0.130 Uiso 0.633(4) 1 calc R U P B 1
C21 C 0.4329(5) 0.4537(6) 0.4291(6) 0.1056(19) Uani 0.633(4) 1 d D U P B 1
H21A H 0.484959 0.465295 0.429431 0.127 Uiso 0.633(4) 1 calc R U P B 1
H21D H 0.431657 0.405513 0.471967 0.127 Uiso 0.633(4) 1 calc R U P B 1
O2 O 0.3908(3) 0.4296(4) 0.3407(4) 0.0940(15) Uani 0.633(4) 1 d D U P B 1
C18' C 0.3936(9) 0.4133(9) 0.3980(14) 0.103(2) Uani 0.367(4) 1 d D U P B 2
H18C H 0.394378 0.360798 0.360031 0.123 Uiso 0.367(4) 1 calc R U P B 2
H18D H 0.418914 0.397504 0.460481 0.123 Uiso 0.367(4) 1 calc R U P B 2
C19' C 0.3226(8) 0.4360(9) 0.3930(12) 0.108(2) Uani 0.367(4) 1 d D U P B 2
H19C H 0.312689 0.432828 0.452818 0.130 Uiso 0.367(4) 1 calc R U P B 2
H19D H 0.288036 0.395897 0.351947 0.130 Uiso 0.367(4) 1 calc R U P B 2
C20' C 0.3140(8) 0.5282(10) 0.3585(14) 0.103(2) Uani 0.367(4) 1 d D U P B 2
H20C H 0.289923 0.529084 0.293565 0.123 Uiso 0.367(4) 1 calc R U P B 2
H20D H 0.284083 0.563752 0.389986 0.123 Uiso 0.367(4) 1 calc R U P B 2
C21' C 0.3920(8) 0.5634(8) 0.3773(12) 0.101(2) Uani 0.367(4) 1 d D U P B 2
H21B H 0.397704 0.607098 0.331843 0.122 Uiso 0.367(4) 1 calc R U P B 2
H21C H 0.408446 0.589830 0.437675 0.122 Uiso 0.367(4) 1 calc R U P B 2
O2' O 0.4306(5) 0.4811(6) 0.3704(7) 0.0858(18) Uani 0.367(4) 1 d D U P B 2
N1' N 0.4787(6) 0.9721(7) 0.4694(5) 0.0402(15) Uani 0.4 1 d . . P A 2

loop_
_atom_site_aniso_label
_atom_site_aniso_U_11
_atom_site_aniso_U_22
_atom_site_aniso_U_33
_atom_site_aniso_U_23
_atom_site_aniso_U_13
_atom_site_aniso_U_12
C1 0.099(3) 0.0320(16) 0.057(2) 0.0016(15) 0.051(2) 0.0002(18)
C2 0.068(2) 0.0418(17) 0.060(2) 0.0103(16) 0.0370(18) 0.0115(16)
C3 0.061(2) 0.0466(19) 0.0515(19) -0.0002(15) 0.0157(17) 0.0055(16)
C4 0.060(2) 0.0385(17) 0.0494(18) -0.0059(14) 0.0074(16) 0.0083(15)
C5 0.067(2) 0.0411(17) 0.0483(19) -0.0008(15) 0.0138(17) -0.0004(16)
C6 0.084(3) 0.0353(16) 0.0482(19) -0.0043(14) 0.0280(18) -0.0087(17)
C7 0.096(3) 0.050(2) 0.063(2) -0.0147(19) 0.015(2) -0.007(2)
C8 0.142(5) 0.074(3) 0.061(3) -0.014(2) -0.013(3) -0.007(3)
C9 0.090(3) 0.069(3) 0.103(4) -0.009(3) 0.015(3) -0.019(2)
C10 0.067(2) 0.049(2) 0.083(3) 0.0093(19) 0.037(2) 0.0142(18)
C11 0.064(3) 0.070(3) 0.143(4) 0.006(3) 0.036(3) 0.013(2)
C12 0.073(3) 0.069(3) 0.077(3) 0.019(2) 0.024(2) 0.024(2)
C13 0.058(2) 0.052(2) 0.067(2) -0.0176(19) -0.0128(18) 0.0105(17)
C14 0.063(3) 0.087(3) 0.121(4) -0.016(3) 0.024(3) -0.002(2)
C15 0.080(4) 0.097(4) 0.171(6) -0.042(4) 0.029(4) -0.033(3)
C16 0.110(4) 0.063(3) 0.109(4) -0.011(3) 0.053(3) -0.004(3)
C17 0.068(3) 0.074(3) 0.096(3) -0.018(2) 0.031(2) -0.002(2)
K1 0.0744(8) 0.0390(6) 0.0660(7) 0.000 0.0181(6) 0.000
N1 0.044(4) 0.032(3) 0.038(3) -0.002(2) 0.008(3) -0.001(2)
N2 0.074(2) 0.066(2) 0.110(3) -0.042(2) -0.024(2) 0.0210(18)
O1 0.0617(17) 0.0609(16) 0.096(2) -0.0217(15) 0.0224(15) -0.0104(13)
C18 0.101(3) 0.095(3) 0.108(3) -0.005(3) 0.020(3) 0.004(3)
C19 0.097(3) 0.084(3) 0.118(3) -0.006(3) 0.024(3) 0.020(3)
C20 0.116(3) 0.090(3) 0.109(3) -0.017(3) 0.012(3) 0.016(3)
C21 0.109(3) 0.091(3) 0.113(3) -0.007(3) 0.024(3) 0.016(3)
O2 0.107(3) 0.077(3) 0.097(3) -0.008(2) 0.025(3) 0.015(2)
C18' 0.106(4) 0.086(4) 0.110(4) -0.002(3) 0.017(4) 0.012(3)
C19' 0.111(4) 0.094(4) 0.115(4) -0.004(3) 0.018(3) 0.007(3)
C20' 0.104(4) 0.089(4) 0.110(4) -0.008(3) 0.019(3) 0.021(3)
C21' 0.106(4) 0.084(3) 0.111(4) -0.005(3) 0.025(3) 0.011(3)
O2' 0.089(3) 0.079(3) 0.092(3) -0.001(3) 0.027(3) 0.019(3)
N1' 0.044(6) 0.043(6) 0.029(4) -0.008(4) -0.001(5) -0.014(4)

loop_
_atom_type_symbol
_atom_type_description
_atom_type_scat_dispersion_real
_atom_type_scat_dispersion_imag
_atom_type_scat_source
C C 0.0033 0.0016 'International Tables Vol C Tables 4.2.6.8 and 6.1.1.4'
H H 0.0000 0.0000 'International Tables Vol C Tables 4.2.6.8 and 6.1.1.4'
N N 0.0061 0.0033 'International Tables Vol C Tables 4.2.6.8 and 6.1.1.4'
O O 0.0106 0.0060 'International Tables Vol C Tables 4.2.6.8 and 6.1.1.4'
K K 0.2009 0.2494 'International Tables Vol C Tables 4.2.6.8 and 6.1.1.4'

loop_
_geom_angle_atom_site_label_1
_geom_angle_atom_site_label_2
_geom_angle_atom_site_label_3
_geom_angle
_geom_angle_site_symmetry_1
_geom_angle_site_symmetry_3
N1 C1 C6 104.5(4) . .
N1 C1 C2 137.4(4) . .
C6 C1 C2 118.0(3) . .
C6 C1 N1' 145.6(4) . .
C2 C1 N1' 96.2(4) . .
C3 C2 C1 118.9(3) . .
C3 C2 C10 117.9(3) . .
C1 C2 C10 123.1(3) . .
C2 C3 C4 122.7(3) . .
C2 C3 H3A 118.7 . .
C4 C3 H3A 118.7 . .
C3 C4 C5 119.0(3) . .
C3 C4 C13 120.8(3) . .
C5 C4 C13 120.2(3) . .
C6 C5 C4 121.6(3) . .
C6 C5 H5A 119.2 . .
C4 C5 H5A 119.2 . .
C5 C6 C1 119.8(3) . .
C5 C6 C7 118.3(4) . .
C1 C6 C7 121.8(3) . .
C9 C7 C6 110.5(3) . .
C9 C7 C8 110.6(4) . .
C6 C7 C8 113.1(3) . .
C9 C7 H7A 107.5 . .
C6 C7 H7A 107.5 . .
C8 C7 H7A 107.5 . .
C7 C8 H8A 109.5 . .
C7 C8 H8B 109.5 . .
H8A C8 H8B 109.5 . .
C7 C8 H8C 109.5 . .
H8A C8 H8C 109.5 . .
H8B C8 H8C 109.5 . .
C7 C9 H9A 109.5 . .
C7 C9 H9B 109.5 . .
H9A C9 H9B 109.5 . .
C7 C9 H9C 109.5 . .
H9A C9 H9C 109.5 . .
H9B C9 H9C 109.5 . .
C2 C10 C12 110.0(3) . .
C2 C10 C11 113.7(3) . .
C12 C10 C11 110.1(4) . .
C2 C10 H10A 107.6 . .
C12 C10 H10A 107.6 . .
C11 C10 H10A 107.6 . .
C10 C11 H11A 109.5 . .
C10 C11 H11B 109.5 . .
H11A C11 H11B 109.5 . .
C10 C11 H11C 109.5 . .
H11A C11 H11C 109.5 . .
H11B C11 H11C 109.5 . .
C10 C12 H12A 109.5 . .
C10 C12 H12B 109.5 . .
H12A C12 H12B 109.5 . .
C10 C12 H12C 109.5 . .
H12A C12 H12C 109.5 . .
H12B C12 H12C 109.5 . .
N2 C13 C4 179.5(4) . .
O1 C14 C15 107.7(4) . .
O1 C14 H14A 110.2 . .
C15 C14 H14A 110.2 . .
O1 C14 H14B 110.2 . .
C15 C14 H14B 110.2 . .
H14A C14 H14B 108.5 . .
C14 C15 C16 106.0(4) . .
C14 C15 H15A 110.5 . .
C16 C15 H15A 110.5 . .
C14 C15 H15B 110.5 . .
C16 C15 H15B 110.5 . .
H15A C15 H15B 108.7 . .
C15 C16 C17 102.7(4) . .
C15 C16 H16A 111.2 . .
C17 C16 H16A 111.2 . .
C15 C16 H16B 111.2 . .
C17 C16 H16B 111.2 . .
H16A C16 H16B 109.1 . .
O1 C17 C16 105.9(3) . .
O1 C17 H17A 110.6 . .
C16 C17 H17A 110.6 . .
O1 C17 H17B 110.6 . .
C16 C17 H17B 110.6 . .
H17A C17 H17B 108.7 . .
O2' K1 O1 109.5(2) . .
O2' K1 O1 88.9(2) 2_655 .
O1 K1 O1 87.49(13) . 2_655
O1 K1 O2 87.28(13) . 2_655
O1 K1 O2 86.28(13) 2_655 2_655
O1 K1 O2 86.28(13) . .
O1 K1 O2 87.28(14) 2_655 .
O2 K1 O2 171.1(2) 2_655 .
O2' K1 N2 81.7(2) . .
O2' K1 N2 79.5(2) 2_655 .
O1 K1 N2 168.34(12) . .
O1 K1 N2 96.15(10) 2_655 .
O2 K1 N2 81.92(15) 2_655 .
O2 K1 N2 104.92(15) . .
O1 K1 N2 96.15(10) . 2_655
O1 K1 N2 168.34(12) 2_655 2_655
O2 K1 N2 104.92(14) 2_655 2_655
O2 K1 N2 81.92(15) . 2_655
N2 K1 N2 82.48(15) . 2_655
O1 K1 C21 75.93(13) . 2_655
O1 K1 C21 107.96(18) 2_655 2_655
O2 K1 C21 25.25(16) 2_655 2_655
O2 K1 C21 155.71(14) . 2_655
N2 K1 C21 92.41(16) . 2_655
N2 K1 C21 83.7(2) 2_655 2_655
O2' K1 C18' 20.8(3) . .
O2' K1 C18' 173.3(4) 2_655 .
O1 K1 C18' 91.6(3) . .
O1 K1 C18' 77.2(3) 2_655 .
N2 K1 C18' 100.0(3) . .
N2 K1 C18' 91.6(3) 2_655 .
O1 K1 C18' 77.2(3) . 2_655
O1 K1 C18' 91.6(3) 2_655 2_655
O2 K1 C18' 11.6(3) 2_655 2_655
O2 K1 C18' 163.5(3) . 2_655
N2 K1 C18' 91.6(3) . 2_655
N2 K1 C18' 100.0(3) 2_655 2_655
C21 K1 C18' 16.6(3) 2_655 2_655
N1 N1 C1 112.2(11) 5_676 .
C13 N2 K1 132.3(3) . .
C14 O1 C17 108.3(3) . .
C14 O1 K1 127.2(3) . .
C17 O1 K1 122.3(2) . .
O2 C18 C19 106.1(4) . .
O2 C18 H18A 110.5 . .
C19 C18 H18A 110.5 . .
O2 C18 H18B 110.5 . .
C19 C18 H18B 110.5 . .
H18A C18 H18B 108.7 . .
C18 C19 C20 104.4(4) . .
C18 C19 H19A 110.9 . .
C20 C19 H19A 110.9 . .
C18 C19 H19B 110.9 . .
C20 C19 H19B 110.9 . .
H19A C19 H19B 108.9 . .
C21 C20 C19 108.1(5) . .
C21 C20 H20A 110.1 . .
C19 C20 H20A 110.1 . .
C21 C20 H20B 110.1 . .
C19 C20 H20B 110.1 . .
H20A C20 H20B 108.4 . .
O2 C21 C20 106.8(4) . .
O2 C21 H21A 110.4 . .
C20 C21 H21A 110.4 . .
O2 C21 H21D 110.4 . .
C20 C21 H21D 110.4 . .
H21A C21 H21D 108.6 . .
C21 O2 C18 109.4(4) . .
C21 O2 K1 99.6(6) . .
C18 O2 K1 126.7(5) . .
C19' C18' O2' 111.1(12) . .
C19' C18' K1 131.1(13) . .
O2' C18' K1 42.5(7) . .
C19' C18' H18C 109.4 . .
O2' C18' H18C 109.4 . .
K1 C18' H18C 67.2 . .
C19' C18' H18D 109.4 . .
O2' C18' H18D 109.4 . .
K1 C18' H18D 118.0 . .
H18C C18' H18D 108.0 . .
C18' C19' C20' 105.8(12) . .
C18' C19' H19C 110.6 . .
C20' C19' H19C 110.6 . .
C18' C19' H19D 110.6 . .
C20' C19' H19D 110.6 . .
H19C C19' H19D 108.7 . .
C21' C20' C19' 104.5(11) . .
C21' C20' H20C 110.8 . .
C19' C20' H20C 110.8 . .
C21' C20' H20D 110.8 . .
C19' C20' H20D 110.8 . .
H20C C20' H20D 108.9 . .
O2' C21' C20' 99.1(10) . .
O2' C21' H21B 112.0 . .
C20' C21' H21B 112.0 . .
O2' C21' H21C 112.0 . .
C20' C21' H21C 112.0 . .
H21B C21' H21C 109.6 . .
C18' O2' C21' 108.6(10) . .
C18' O2' K1 116.6(10) . .
C21' O2' K1 126.0(8) . .
N1' N1' C1 106.0(14) 5_676 .

loop_
_geom_bond_atom_site_label_1
_geom_bond_atom_site_label_2
_geom_bond_distance
_geom_bond_site_symmetry_2
C1 N1 1.430(9) .
C1 C6 1.438(5) .
C1 C2 1.448(5) .
C1 N1' 1.462(14) .
C2 C3 1.374(5) .
C2 C10 1.523(5) .
C3 C4 1.383(5) .
C3 H3A 0.9500 .
C4 C5 1.401(5) .
C4 C13 1.428(5) .
C5 C6 1.373(4) .
C5 H5A 0.9500 .
C6 C7 1.518(5) .
C7 C9 1.504(6) .
C7 C8 1.534(6) .
C7 H7A 1.0000 .
C8 H8A 0.9800 .
C8 H8B 0.9800 .
C8 H8C 0.9800 .
C9 H9A 0.9800 .
C9 H9B 0.9800 .
C9 H9C 0.9800 .
C10 C12 1.525(5) .
C10 C11 1.525(6) .
C10 H10A 1.0000 .
C11 H11A 0.9800 .
C11 H11B 0.9800 .
C11 H11C 0.9800 .
C12 H12A 0.9800 .
C12 H12B 0.9800 .
C12 H12C 0.9800 .
C13 N2 1.146(5) .
C14 O1 1.404(5) .
C14 C15 1.460(7) .
C14 H14A 0.9900 .
C14 H14B 0.9900 .
C15 C16 1.469(7) .
C15 H15A 0.9900 .
C15 H15B 0.9900 .
C16 C17 1.479(6) .
C16 H16A 0.9900 .
C16 H16B 0.9900 .
C17 O1 1.412(5) .
C17 H17A 0.9900 .
C17 H17B 0.9900 .
K1 O2' 2.593(9) .
K1 O2' 2.593(9) 2_655
K1 O1 2.676(3) .
K1 O1 2.676(3) 2_655
K1 O2 2.770(6) 2_655
K1 O2 2.770(6) .
K1 N2 2.805(4) .
K1 N2 2.805(4) 2_655
K1 C21 3.327(11) 2_655
K1 C18' 3.430(17) .
K1 C18' 3.430(17) 2_655
N1 N1 1.286(11) 5_676
C18 O2 1.419(7) .
C18 C19 1.540(7) .
C18 H18A 0.9900 .
C18 H18B 0.9900 .
C19 C20 1.467(7) .
C19 H19A 0.9900 .
C19 H19B 0.9900 .
C20 C21 1.493(7) .
C20 H20A 0.9900 .
C20 H20B 0.9900 .
C21 O2 1.439(7) .
C21 H21A 0.9900 .
C21 H21D 0.9900 .
C18' C19' 1.357(15) .
C18' O2' 1.366(14) .
C18' H18C 0.9900 .
C18' H18D 0.9900 .
C19' C20' 1.488(15) .
C19' H19C 0.9900 .
C19' H19D 0.9900 .
C20' C21' 1.512(16) .
C20' H20C 0.9900 .
C20' H20D 0.9900 .
C21' O2' 1.456(13) .
C21' H21B 0.9900 .
C21' H21C 0.9900 .
N1' N1' 1.364(14) 5_676
